data_1520063
loop_
_publ_author_name
'Zhang, Jiaheng'
'Shreeve, Jean&#x2019;ne M.'

_publ_section_title
;
 Nitroaminofurazans with Azo and Azoxy Linkages: A Comparative Study of
 Structural, Electronic, Physicochemical, and Energetic Properties
;
_journal_issue 23
_journal_name_full 'The Journal of Physical Chemistry C'
_journal_page_first 12887
_journal_paper_doi 10.1021/acs.jpcc.5b03714
_journal_volume 119
_journal_year 2015
_chemical_formula_moiety 'C4 H2 N10 O6'
_chemical_formula_sum 'C4 H2 N10 O6'
_chemical_formula_weight 286.16
_space_group_crystal_system monoclinic
_space_group_IT_number 14
_space_group_name_Hall '-P 2ybc'
_space_group_name_H-M_alt 'P 1 21/c 1'
_symmetry_space_group_name_Hall '-P 2ybc'
_symmetry_space_group_name_H-M 'P 1 21/c 1'
_atom_sites_solution_hydrogens difmap
_atom_sites_solution_primary direct
_audit_creation_date 2014-11-20
_audit_creation_method
;
Olex2 1.2
(compiled 2014.09.19 svn.r3010 for OlexSys, GUI svn.r4874)
;
_cell_angle_alpha 90
_cell_angle_beta 97.913(4)
_cell_angle_gamma 90
_cell_formula_units_Z 2
_cell_length_a 5.6265(7)
_cell_length_b 9.1195(10)
_cell_length_c 9.5532(11)
_cell_measurement_reflns_used 8935
_cell_measurement_temperature 150
_cell_measurement_theta_max 33.72
_cell_measurement_theta_min 3.66
_cell_volume 485.52(10)
_computing_cell_refinement 'SAINT v8.34A (Bruker, 2013)'
_computing_data_reduction 'SAINT v8.34A (Bruker, 2013)'
_computing_molecular_graphics 'Olex2 (Dolomanov et al., 2009)'
_computing_publication_material 'Olex2 (Dolomanov et al., 2009)'
_computing_structure_refinement 'ShelXL (Sheldrick, 2008)'
_computing_structure_solution 'ShelXT (Sheldrick, 2008)'
_diffrn_ambient_temperature 150
_diffrn_detector 'Bruker Photon-100 area detector'
_diffrn_detector_area_resol_mean 10.5
_diffrn_detector_type 'CMOS area detector'
_diffrn_measured_fraction_theta_full 0.990
_diffrn_measured_fraction_theta_max 0.992
_diffrn_measurement_device 'Fixed Chi Three-Circle Diffractometer'
_diffrn_measurement_device_type 'Bruker D8 Venture'
_diffrn_measurement_method '\w and \f scans'
_diffrn_radiation_monochromator 'TRIUMPH graphite'
_diffrn_radiation_probe x-ray
_diffrn_radiation_type MoK\a
_diffrn_radiation_wavelength 0.71073
_diffrn_reflns_av_R_equivalents 0.0441
_diffrn_reflns_av_unetI/netI 0.0240
_diffrn_reflns_laue_measured_fraction_full 0.990
_diffrn_reflns_laue_measured_fraction_max 0.992
_diffrn_reflns_limit_h_max 8
_diffrn_reflns_limit_h_min -8
_diffrn_reflns_limit_k_max 14
_diffrn_reflns_limit_k_min -14
_diffrn_reflns_limit_l_max 14
_diffrn_reflns_limit_l_min -14
_diffrn_reflns_number 23487
_diffrn_reflns_point_group_measured_fraction_full 0.990
_diffrn_reflns_point_group_measured_fraction_max 0.992
_diffrn_reflns_theta_full 25.242
_diffrn_reflns_theta_max 33.827
_diffrn_reflns_theta_min 5.255
_diffrn_source 'sealed tube'
_diffrn_source_type fine-focus
_diffrn_standards_number 0
_exptl_absorpt_coefficient_mu 0.181
_exptl_absorpt_correction_T_max 0.7467
_exptl_absorpt_correction_T_min 0.7203
_exptl_absorpt_correction_type multi-scan
_exptl_absorpt_process_details
;
SADABS-2014/4 (Bruker,2014) was used for absorption correction.
wR2(int) was 0.0576 before and 0.0532 after correction.
The Ratio of minimum to maximum transmission is 0.9646.
The \l/2 correction factor is 0.00150.
;
_exptl_crystal_colour yellow
_exptl_crystal_colour_primary yellow
_exptl_crystal_density_diffrn 1.957
_exptl_crystal_description fragment
_exptl_crystal_F_000 288
_exptl_crystal_size_max 0.4
_exptl_crystal_size_mid 0.1
_exptl_crystal_size_min 0.05
_refine_diff_density_max 0.587
_refine_diff_density_min -0.281
_refine_diff_density_rms 0.080
_refine_ls_extinction_method none
_refine_ls_goodness_of_fit_ref 1.039
_refine_ls_hydrogen_treatment refall
_refine_ls_matrix_type full
_refine_ls_number_parameters 95
_refine_ls_number_reflns 1939
_refine_ls_number_restraints 0
_refine_ls_restrained_S_all 1.039
_refine_ls_R_factor_all 0.0619
_refine_ls_R_factor_gt 0.0425
_refine_ls_shift/su_max 0.000
_refine_ls_shift/su_mean 0.000
_refine_ls_structure_factor_coef Fsqd
_refine_ls_weighting_details 'w=1/[\s^2^(Fo^2^)+(0.0594P)^2^+0.1774P] where P=(Fo^2^+2Fc^2^)/3'
_refine_ls_weighting_scheme calc
_refine_ls_wR_factor_gt 0.1021
_refine_ls_wR_factor_ref 0.1122
_reflns_Friedel_coverage 0.000
_reflns_number_gt 1520
_reflns_number_total 1939
_reflns_threshold_expression 'I > 2\s(I)'
_cod_data_source_file jp5b03714_si_002.cif
_cod_data_source_block medabs
_cod_depositor_comments
;
The following automatic conversions were performed:

'_diffrn_radiation_probe' value 'X-ray' changed to 'x-ray' according
to
/usr/data/users/saulius/crontab/automatic-downloads/rss-feeds/ACS/lib/dictionaries/cif_core.dic
dictionary named 'cif_core.dic' version 2.4.2 from 2011-04-26.

Automatic conversion script
Id: cif_fix_values 3271 2015-04-21 07:52:19Z andrius 

 Adding full bibliography for 1520063--1520064.cif.
;
_cod_database_code 1520063
_shelx_space_group_comment
;
The symmetry employed for this shelxl refinement is uniquely defined
by the following loop, which should always be used as a source of
symmetry information in preference to the above space-group names.
They are only intended as comments.
;
_olex2_refinement_description
;
;
_shelx_shelxl_version_number 2014/7
_olex2_submission_special_instructions 'No special instructions were received'

loop_
_space_group_symop_operation_xyz
'x, y, z'
'-x, y+1/2, -z+1/2'
'-x, -y, -z'
'x, -y-1/2, z-1/2'

loop_
_atom_site_label
_atom_site_type_symbol
_atom_site_fract_x
_atom_site_fract_y
_atom_site_fract_z
_atom_site_U_iso_or_equiv
_atom_site_adp_type
_atom_site_occupancy
_atom_site_site_symmetry_order
_atom_site_calc_flag
O1 O -0.01481(15) 0.39383(10) 0.88949(8) 0.01831(18) Uani 1 1 d
O2 O 0.56597(16) 0.16815(10) 0.82045(9) 0.0224(2) Uani 1 1 d
O3 O 0.65670(18) 0.14971(12) 0.60699(10) 0.0298(2) Uani 1 1 d
N1 N -0.07083(16) 0.51339(10) 0.54408(9) 0.01281(18) Uani 1 1 d
N2 N -0.12352(17) 0.47068(11) 0.77747(10) 0.01680(19) Uani 1 1 d
N3 N 0.18398(18) 0.31607(10) 0.85617(10) 0.01602(19) Uani 1 1 d
N4 N 0.36080(17) 0.29461(10) 0.64282(10) 0.01522(19) Uani 1 1 d
H4 H 0.341(3) 0.294(2) 0.554(2) 0.027(4) Uiso 1 1 d
N5 N 0.53798(17) 0.19626(11) 0.69452(10) 0.0165(2) Uani 1 1 d
C1 C 0.00060(18) 0.44452(11) 0.67383(10) 0.01222(19) Uani 1 1 d
C2 C 0.19437(18) 0.34613(11) 0.72352(10) 0.01198(19) Uani 1 1 d

loop_
_atom_site_aniso_label
_atom_site_aniso_U_11
_atom_site_aniso_U_22
_atom_site_aniso_U_33
_atom_site_aniso_U_23
_atom_site_aniso_U_13
_atom_site_aniso_U_12
O1 0.0234(4) 0.0202(4) 0.0122(3) 0.0022(3) 0.0056(3) 0.0027(3)
O2 0.0252(4) 0.0243(4) 0.0158(4) 0.0039(3) -0.0045(3) 0.0058(3)
O3 0.0281(5) 0.0375(6) 0.0251(5) 0.0043(4) 0.0084(4) 0.0191(4)
N1 0.0151(4) 0.0133(4) 0.0095(4) 0.0000(3) 0.0001(3) 0.0014(3)
N2 0.0192(4) 0.0184(4) 0.0131(4) 0.0010(3) 0.0034(3) 0.0021(3)
N3 0.0211(4) 0.0152(4) 0.0116(4) 0.0008(3) 0.0018(3) 0.0021(3)
N4 0.0170(4) 0.0180(4) 0.0101(4) 0.0016(3) 0.0000(3) 0.0073(3)
N5 0.0154(4) 0.0155(4) 0.0176(4) 0.0016(3) -0.0013(3) 0.0027(3)
C1 0.0140(4) 0.0122(4) 0.0100(4) 0.0000(3) -0.0001(3) 0.0003(3)
C2 0.0142(4) 0.0104(4) 0.0107(4) -0.0003(3) -0.0006(3) 0.0001(3)

loop_
_atom_type_symbol
_atom_type_description
_atom_type_scat_dispersion_real
_atom_type_scat_dispersion_imag
_atom_type_scat_source
C C 0.0033 0.0016 'International Tables Vol C Tables 4.2.6.8 and 6.1.1.4'
H H 0.0000 0.0000 'International Tables Vol C Tables 4.2.6.8 and 6.1.1.4'
N N 0.0061 0.0033 'International Tables Vol C Tables 4.2.6.8 and 6.1.1.4'
O O 0.0106 0.0060 'International Tables Vol C Tables 4.2.6.8 and 6.1.1.4'

loop_
_geom_angle_atom_site_label_1
_geom_angle_atom_site_label_2
_geom_angle_atom_site_label_3
_geom_angle
_geom_angle_site_symmetry_1
N2 O1 N3 111.81(8) .
N1 N1 C1 111.98(11) 3_566
C1 N2 O1 105.88(9) .
C2 N3 O1 105.00(8) .
N5 N4 H4 110.3(12) .
C2 N4 H4 124.1(12) .
C2 N4 N5 122.36(9) .
O2 N5 N4 118.59(10) .
O3 N5 O2 126.62(10) .
O3 N5 N4 114.75(9) .
N1 C1 C2 133.14(9) .
N2 C1 N1 118.05(9) .
N2 C1 C2 108.81(9) .
N3 C2 N4 126.68(10) .
N3 C2 C1 108.51(9) .
N4 C2 C1 124.81(9) .

loop_
_geom_bond_atom_site_label_1
_geom_bond_atom_site_label_2
_geom_bond_distance
_geom_bond_site_symmetry_2
O1 N2 1.3529(12) .
O1 N3 1.3975(13) .
O2 N5 1.2188(13) .
O3 N5 1.2163(13) .
N1 N1 1.2606(18) 3_566
N1 C1 1.3983(13) .
N2 C1 1.3097(14) .
N3 C2 1.3057(13) .
N4 H4 0.837(18) .
N4 N5 1.3808(13) .
N4 C2 1.3751(14) .
C1 C2 1.4410(14) .

loop_
_geom_hbond_atom_site_label_D
_geom_hbond_atom_site_label_H
_geom_hbond_atom_site_label_A
_geom_hbond_distance_DH
_geom_hbond_distance_HA
_geom_hbond_distance_DA
_geom_hbond_angle_DHA
_geom_hbond_site_symmetry_A
N4 H4 N3 0.837(18) 2.215(18) 2.9594(14) 148.1(16) 4_565

loop_
_geom_torsion_atom_site_label_1
_geom_torsion_atom_site_label_2
_geom_torsion_atom_site_label_3
_geom_torsion_atom_site_label_4
_geom_torsion
_geom_torsion_site_symmetry_1
O1 N2 C1 N1 -178.85(9) .
O1 N2 C1 C2 0.39(12) .
O1 N3 C2 N4 -179.93(10) .
O1 N3 C2 C1 0.35(11) .
N1 N1 C1 N2 175.97(11) 3_566
N1 N1 C1 C2 -3.04(18) 3_566
N1 C1 C2 N3 178.59(11) .
N1 C1 C2 N4 -1.13(18) .
N2 O1 N3 C2 -0.12(12) .
N2 C1 C2 N3 -0.49(12) .
N2 C1 C2 N4 179.79(10) .
N3 O1 N2 C1 -0.18(12) .
N5 N4 C2 N3 2.68(17) .
N5 N4 C2 C1 -177.65(10) .
C2 N4 N5 O2 -9.19(16) .
C2 N4 N5 O3 173.05(11) .
